data_4514196
loop_
_publ_author_name
'Domski, Gregory J.'
'Eagan, James M.'
'De Rosa, Claudio'
'Di Girolamo, Rocco'
'LaPointe, Anne M.'
'Lobkovsky, Emil B.'
'Talarico, Giovanni'
'Coates, Geoffrey W.'

_publ_section_title
;
 Combined Experimental and Theoretical Approach for Living and
 Isoselective Propylene Polymerization
;
_journal_issue 10
_journal_name_full 'ACS Catalysis'
_journal_page_first 6930
_journal_paper_doi 10.1021/acscatal.7b02107
_journal_volume 7
_journal_year 2017
_chemical_formula_moiety 'C32 H44 Hf N2, C7 H8'
_chemical_formula_sum 'C39 H52 Hf N2'
_chemical_formula_weight 727.31
_space_group_crystal_system triclinic
_space_group_IT_number 2
_space_group_name_Hall '-P 1'
_space_group_name_H-M_alt 'P -1'
_symmetry_space_group_name_Hall '-P 1'
_symmetry_space_group_name_H-M 'P -1'
_atom_sites_solution_hydrogens geom
_audit_creation_date 2017-06-28
_audit_creation_method
;
Olex2 1.2
(compiled 2017.01.04 svn.r3372 for OlexSys, GUI svn.r5335)
;
_cell_angle_alpha 91.003(2)
_cell_angle_beta 105.640(2)
_cell_angle_gamma 97.611(2)
_cell_formula_units_Z 2
_cell_length_a 9.1605(4)
_cell_length_b 12.4145(5)
_cell_length_c 15.8667(7)
_cell_measurement_reflns_used 9053
_cell_measurement_temperature 173.15
_cell_volume 1719.61(13)
_computing_cell_refinement 'SAINT v7.06A (Bruker, 2003)'
_computing_data_reduction 'SAINT v7.06A (Bruker, 2003)'
_computing_molecular_graphics 'Olex2 (Dolomanov et al., 2009)'
_computing_publication_material 'Olex2 (Dolomanov et al., 2009)'
_computing_structure_refinement 'XL (Sheldrick, 2008)'
_diffrn_ambient_temperature 173.15
_diffrn_measured_fraction_theta_full 0.998
_diffrn_measured_fraction_theta_max 0.996
_diffrn_measurement_device_type 'CCD area detector'
_diffrn_measurement_method 'phi and omega scans'
_diffrn_radiation_monochromator graphite
_diffrn_radiation_type MoK\a
_diffrn_radiation_wavelength 0.71073
_diffrn_reflns_av_R_equivalents 0.0360
_diffrn_reflns_av_unetI/netI 0.0286
_diffrn_reflns_Laue_measured_fraction_full 0.998
_diffrn_reflns_Laue_measured_fraction_max 0.996
_diffrn_reflns_limit_h_max 13
_diffrn_reflns_limit_h_min -13
_diffrn_reflns_limit_k_max 17
_diffrn_reflns_limit_k_min -17
_diffrn_reflns_limit_l_max 22
_diffrn_reflns_limit_l_min -22
_diffrn_reflns_number 52344
_diffrn_reflns_point_group_measured_fraction_full 0.998
_diffrn_reflns_point_group_measured_fraction_max 0.996
_diffrn_reflns_theta_full 25.242
_diffrn_reflns_theta_max 30.508
_diffrn_reflns_theta_min 1.657
_exptl_absorpt_coefficient_mu 3.061
_exptl_absorpt_correction_T_max 0.7494
_exptl_absorpt_correction_T_min 0.5149
_exptl_absorpt_correction_type multi-scan
_exptl_absorpt_process_details
'SADABS v.2.10 (Bruker,2003) was used for absorption correction. R(int) was 0.0720 before and 0.0329 after correction. The Ratio of minimum to maximum transmission is 0.7662. The \l/2 correction factor is 0.0015.'
_exptl_crystal_colour colourless
_exptl_crystal_density_diffrn 1.405
_exptl_crystal_description block
_exptl_crystal_F_000 744
_exptl_crystal_size_max 0.25
_exptl_crystal_size_mid 0.15
_exptl_crystal_size_min 0.1
_refine_diff_density_max 0.939
_refine_diff_density_min -0.906
_refine_diff_density_rms 0.081
_refine_ls_extinction_method none
_refine_ls_goodness_of_fit_ref 1.102
_refine_ls_hydrogen_treatment constr
_refine_ls_matrix_type full
_refine_ls_number_parameters 391
_refine_ls_number_reflns 10462
_refine_ls_number_restraints 0
_refine_ls_restrained_S_all 1.102
_refine_ls_R_factor_all 0.0257
_refine_ls_R_factor_gt 0.0213
_refine_ls_shift/su_max 0.004
_refine_ls_shift/su_mean 0.000
_refine_ls_structure_factor_coef Fsqd
_refine_ls_weighting_details 'w=1/[\s^2^(Fo^2^)+(0.0287P)^2^] where P=(Fo^2^+2Fc^2^)/3'
_refine_ls_weighting_scheme calc
_refine_ls_wR_factor_gt 0.0526
_refine_ls_wR_factor_ref 0.0534
_reflns_Friedel_coverage 0.000
_reflns_number_gt 9361
_reflns_number_total 10462
_reflns_threshold_expression 'I > 2\s(I)'
_cod_data_source_file cs7b02107_si_003.cif
_cod_data_source_block m
_cod_depositor_comments 'Adding full bibliography for 4514196--4514200.cif.'
_cod_database_code 4514196
_shelx_shelxl_version_number 2014/7
_shelx_space_group_comment
;
The symmetry employed for this shelxl refinement is uniquely defined
by the following loop, which should always be used as a source of
symmetry information in preference to the above space-group names.
They are only intended as comments.
;
_shelx_estimated_absorpt_t_max 0.749
_shelx_estimated_absorpt_t_min 0.515
_olex2_refinement_description
;
1. Fixed Uiso
 At 1.2 times of:
  All C(H) groups, All C(H,H) groups
 At 1.5 times of:
  All C(H,H,H) groups
2.a Secondary CH2 refined with riding coordinates:
 C1(H1A,H1B)
2.b Aromatic/amide H refined with riding coordinates:
 C3(H3), C4(H4), C5(H5), C8(H8), C9(H9), C10(H10), C11(H11), C17(H17),
 C19(H19), C3S(H3S), C4S(H4S), C5S(H5S), C6S(H6S), C7S(H7S)
2.c Idealised Me refined as rotating group:
 C13(H13A,H13B,H13C), C14(H14A,H14B,H14C), C22(H22A,H22B,H22C), C23(H23A,H23B,
 H23C), C24(H24A,H24B,H24C), C26(H26A,H26B,H26C), C27(H27A,H27B,H27C), C28(H28A,
 H28B,H28C), C30(H30A,H30B,H30C), C31(H31A,H31B,H31C), C32(H32A,H32B,H32C),
 C1S(H1SA,H1SB,H1SC)
;
_olex2_submission_special_instructions 'No special instructions were received'

loop_
_space_group_symop_operation_xyz
'x, y, z'
'-x, -y, -z'

loop_
_atom_site_label
_atom_site_type_symbol
_atom_site_fract_x
_atom_site_fract_y
_atom_site_fract_z
_atom_site_U_iso_or_equiv
_atom_site_adp_type
_atom_site_occupancy
_atom_site_site_symmetry_order
_atom_site_calc_flag
_atom_site_refinement_flags_posn
Hf1 Hf 0.35357(2) 0.79322(2) 0.09570(2) 0.02068(3) Uani 1 1 d .
N1 N 0.27384(17) 0.72800(12) 0.19821(9) 0.0198(3) Uani 1 1 d .
N2 N 0.28116(18) 0.61020(13) 0.06418(10) 0.0223(3) Uani 1 1 d .
C1 C 0.1986(2) 0.61576(15) 0.19368(12) 0.0239(4) Uani 1 1 d .
H1A H 0.0912 0.6159 0.1952 0.029 Uiso 1 1 calc R
H1B H 0.2514 0.5786 0.2455 0.029 Uiso 1 1 calc R
C2 C 0.2004(2) 0.55477(15) 0.11226(12) 0.0229(4) Uani 1 1 d .
C3 C 0.1313(2) 0.44833(16) 0.08925(14) 0.0288(4) Uani 1 1 d .
H3 H 0.0732 0.4103 0.1236 0.035 Uiso 1 1 calc R
C4 C 0.1498(3) 0.39916(18) 0.01457(14) 0.0338(5) Uani 1 1 d .
H4 H 0.1027 0.3265 -0.0034 0.041 Uiso 1 1 calc R
C5 C 0.2361(2) 0.45509(18) -0.03395(13) 0.0322(5) Uani 1 1 d .
H5 H 0.2491 0.4211 -0.0850 0.039 Uiso 1 1 calc R
C6 C 0.3039(2) 0.56121(17) -0.00765(12) 0.0256(4) Uani 1 1 d .
C7 C 0.4064(2) 0.63151(17) -0.04812(12) 0.0265(4) Uani 1 1 d .
C8 C 0.4449(3) 0.5966(2) -0.12214(13) 0.0345(5) Uani 1 1 d .
H8 H 0.4050 0.5256 -0.1482 0.041 Uiso 1 1 calc R
C9 C 0.5408(3) 0.6652(2) -0.15759(14) 0.0411(6) Uani 1 1 d .
H9 H 0.5657 0.6421 -0.2088 0.049 Uiso 1 1 calc R
C10 C 0.6007(3) 0.7678(2) -0.11854(16) 0.0442(6) Uani 1 1 d .
H10 H 0.6674 0.8150 -0.1427 0.053 Uiso 1 1 calc R
C11 C 0.5635(3) 0.8021(2) -0.04386(15) 0.0366(5) Uani 1 1 d .
H11 H 0.6065 0.8725 -0.0175 0.044 Uiso 1 1 calc R
C12 C 0.4643(2) 0.73561(17) -0.00637(12) 0.0285(4) Uani 1 1 d .
C13 C 0.1721(3) 0.8613(2) -0.00112(14) 0.0350(5) Uani 1 1 d .
H13A H 0.1341 0.8118 -0.0536 0.052 Uiso 1 1 calc GR
H13B H 0.2140 0.9323 -0.0171 0.052 Uiso 1 1 calc GR
H13C H 0.0878 0.8698 0.0243 0.052 Uiso 1 1 calc GR
C14 C 0.5396(2) 0.92781(18) 0.15872(15) 0.0333(4) Uani 1 1 d .
H14A H 0.5487 0.9344 0.2216 0.050 Uiso 1 1 calc GR
H14B H 0.5152 0.9963 0.1323 0.050 Uiso 1 1 calc GR
H14C H 0.6367 0.9120 0.1500 0.050 Uiso 1 1 calc GR
C15 C 0.3025(2) 0.77217(15) 0.28715(11) 0.0196(3) Uani 1 1 d .
C16 C 0.1991(2) 0.83613(15) 0.30994(12) 0.0211(3) Uani 1 1 d .
C17 C 0.2121(2) 0.85650(16) 0.39893(12) 0.0246(4) Uani 1 1 d .
H17 H 0.1416 0.8976 0.4142 0.030 Uiso 1 1 calc R
C18 C 0.3222(2) 0.81992(16) 0.46571(12) 0.0256(4) Uani 1 1 d .
C19 C 0.4294(2) 0.76625(16) 0.44137(12) 0.0251(4) Uani 1 1 d .
H19 H 0.5101 0.7445 0.4863 0.030 Uiso 1 1 calc R
C20 C 0.4251(2) 0.74246(15) 0.35424(12) 0.0215(3) Uani 1 1 d .
C21 C 0.0782(2) 0.88910(16) 0.24267(12) 0.0239(4) Uani 1 1 d .
C22 C -0.0366(2) 0.80617(18) 0.17607(14) 0.0330(5) Uani 1 1 d .
H22A H 0.0177 0.7695 0.1412 0.049 Uiso 1 1 calc GR
H22B H -0.1136 0.8439 0.1373 0.049 Uiso 1 1 calc GR
H22C H -0.0870 0.7522 0.2073 0.049 Uiso 1 1 calc GR
C23 C 0.1628(2) 0.97392(17) 0.19658(13) 0.0280(4) Uani 1 1 d .
H23A H 0.2231 1.0319 0.2394 0.042 Uiso 1 1 calc GR
H23B H 0.0881 1.0050 0.1506 0.042 Uiso 1 1 calc GR
H23C H 0.2312 0.9389 0.1703 0.042 Uiso 1 1 calc GR
C24 C -0.0183(2) 0.95201(18) 0.28552(15) 0.0328(5) Uani 1 1 d .
H24A H -0.0748 0.9019 0.3166 0.049 Uiso 1 1 calc GR
H24B H -0.0909 0.9857 0.2402 0.049 Uiso 1 1 calc GR
H24C H 0.0489 1.0087 0.3272 0.049 Uiso 1 1 calc GR
C25 C 0.3326(3) 0.83994(19) 0.56309(13) 0.0342(5) Uani 1 1 d .
C26 C 0.1964(4) 0.8833(3) 0.57727(18) 0.0726(11) Uani 1 1 d .
H26A H 0.1847 0.9518 0.5480 0.109 Uiso 1 1 calc GR
H26B H 0.2104 0.8964 0.6402 0.109 Uiso 1 1 calc GR
H26C H 0.1045 0.8303 0.5529 0.109 Uiso 1 1 calc GR
C27 C 0.4791(4) 0.9186(3) 0.60696(17) 0.0587(8) Uani 1 1 d .
H27A H 0.5673 0.8916 0.5946 0.088 Uiso 1 1 calc GR
H27B H 0.4934 0.9235 0.6705 0.088 Uiso 1 1 calc GR
H27C H 0.4699 0.9908 0.5838 0.088 Uiso 1 1 calc GR
C28 C 0.3482(4) 0.7331(3) 0.60992(17) 0.0561(8) Uani 1 1 d .
H28A H 0.2563 0.6804 0.5850 0.084 Uiso 1 1 calc GR
H28B H 0.3602 0.7471 0.6726 0.084 Uiso 1 1 calc GR
H28C H 0.4382 0.7038 0.6021 0.084 Uiso 1 1 calc GR
C29 C 0.5615(2) 0.68537(16) 0.34517(12) 0.0247(4) Uani 1 1 d .
C30 C 0.7114(2) 0.7553(2) 0.39779(15) 0.0358(5) Uani 1 1 d .
H30A H 0.7160 0.8289 0.3763 0.054 Uiso 1 1 calc GR
H30B H 0.7991 0.7225 0.3905 0.054 Uiso 1 1 calc GR
H30C H 0.7144 0.7591 0.4600 0.054 Uiso 1 1 calc GR
C31 C 0.5508(3) 0.57263(19) 0.38390(16) 0.0370(5) Uani 1 1 d .
H31A H 0.5383 0.5801 0.4430 0.056 Uiso 1 1 calc GR
H31B H 0.6448 0.5415 0.3867 0.056 Uiso 1 1 calc GR
H31C H 0.4627 0.5246 0.3466 0.056 Uiso 1 1 calc GR
C32 C 0.5808(2) 0.66756(19) 0.25304(13) 0.0307(4) Uani 1 1 d .
H32A H 0.4903 0.6209 0.2166 0.046 Uiso 1 1 calc GR
H32B H 0.6720 0.6326 0.2570 0.046 Uiso 1 1 calc GR
H32C H 0.5923 0.7379 0.2267 0.046 Uiso 1 1 calc GR
C1S C 0.9266(5) 0.4529(3) 0.6021(2) 0.0743(11) Uani 1 1 d .
H1SA H 1.0215 0.4465 0.5863 0.111 Uiso 1 1 calc GR
H1SB H 0.8421 0.4514 0.5487 0.111 Uiso 1 1 calc GR
H1SC H 0.9042 0.3919 0.6372 0.111 Uiso 1 1 calc GR
C2S C 0.9447(3) 0.5572(2) 0.65395(16) 0.0449(6) Uani 1 1 d .
C3S C 1.0776(3) 0.5944(2) 0.71854(16) 0.0412(5) Uani 1 1 d .
H3S H 1.1597 0.5524 0.7299 0.049 Uiso 1 1 calc R
C4S C 1.0941(3) 0.6902(2) 0.76658(16) 0.0427(6) Uani 1 1 d .
H4S H 1.1881 0.7144 0.8094 0.051 Uiso 1 1 calc R
C5S C 0.9769(3) 0.7516(2) 0.75367(19) 0.0479(6) Uani 1 1 d .
H5S H 0.9883 0.8172 0.7880 0.057 Uiso 1 1 calc R
C6S C 0.8432(3) 0.7170(3) 0.6905(2) 0.0585(8) Uani 1 1 d .
H6S H 0.7611 0.7588 0.6807 0.070 Uiso 1 1 calc R
C7S C 0.8275(3) 0.6210(3) 0.64105(19) 0.0585(8) Uani 1 1 d .
H7S H 0.7343 0.5982 0.5972 0.070 Uiso 1 1 calc R

loop_
_atom_site_aniso_label
_atom_site_aniso_U_11
_atom_site_aniso_U_22
_atom_site_aniso_U_33
_atom_site_aniso_U_23
_atom_site_aniso_U_13
_atom_site_aniso_U_12
Hf1 0.02599(4) 0.01906(4) 0.01801(4) -0.00044(3) 0.00684(3) 0.00538(3)
N1 0.0242(7) 0.0176(7) 0.0177(6) -0.0030(5) 0.0063(6) 0.0028(6)
N2 0.0252(8) 0.0212(8) 0.0194(7) -0.0038(6) 0.0028(6) 0.0076(6)
C1 0.0283(9) 0.0210(9) 0.0224(8) -0.0022(7) 0.0080(7) 0.0018(7)
C2 0.0226(8) 0.0197(9) 0.0245(8) -0.0018(7) 0.0019(7) 0.0060(7)
C3 0.0275(10) 0.0213(10) 0.0337(10) -0.0022(8) 0.0020(8) 0.0029(8)
C4 0.0351(11) 0.0229(10) 0.0357(11) -0.0099(8) -0.0031(9) 0.0051(8)
C5 0.0345(11) 0.0305(11) 0.0272(9) -0.0123(8) -0.0012(8) 0.0110(9)
C6 0.0268(9) 0.0294(10) 0.0187(8) -0.0063(7) -0.0002(7) 0.0120(8)
C7 0.0296(10) 0.0332(11) 0.0177(8) -0.0009(7) 0.0031(7) 0.0150(8)
C8 0.0357(11) 0.0486(14) 0.0209(9) -0.0047(8) 0.0039(8) 0.0209(10)
C9 0.0495(14) 0.0599(16) 0.0233(9) 0.0061(10) 0.0153(9) 0.0296(12)
C10 0.0542(15) 0.0551(16) 0.0371(12) 0.0180(11) 0.0279(11) 0.0226(13)
C11 0.0467(13) 0.0357(12) 0.0352(11) 0.0083(9) 0.0203(10) 0.0133(10)
C12 0.0370(11) 0.0300(11) 0.0229(8) 0.0029(7) 0.0116(8) 0.0127(9)
C13 0.0405(12) 0.0387(13) 0.0264(9) 0.0018(9) 0.0064(9) 0.0139(10)
C14 0.0306(10) 0.0299(11) 0.0380(11) -0.0011(9) 0.0086(9) 0.0014(9)
C15 0.0238(8) 0.0179(8) 0.0178(7) -0.0012(6) 0.0082(6) 0.0008(7)
C16 0.0231(8) 0.0174(8) 0.0232(8) -0.0021(7) 0.0083(7) 0.0003(7)
C17 0.0298(10) 0.0216(9) 0.0253(9) -0.0031(7) 0.0132(7) 0.0027(7)
C18 0.0345(10) 0.0239(10) 0.0191(8) -0.0020(7) 0.0107(7) -0.0002(8)
C19 0.0298(9) 0.0248(10) 0.0196(8) 0.0001(7) 0.0063(7) 0.0021(8)
C20 0.0241(9) 0.0196(9) 0.0211(8) -0.0006(6) 0.0078(7) 0.0010(7)
C21 0.0236(9) 0.0236(9) 0.0256(8) -0.0019(7) 0.0079(7) 0.0052(7)
C22 0.0238(9) 0.0323(11) 0.0385(11) -0.0069(9) 0.0016(8) 0.0046(8)
C23 0.0305(10) 0.0260(10) 0.0294(9) 0.0029(8) 0.0098(8) 0.0074(8)
C24 0.0309(10) 0.0324(11) 0.0400(11) -0.0006(9) 0.0151(9) 0.0107(9)
C25 0.0503(13) 0.0324(12) 0.0226(9) -0.0044(8) 0.0180(9) -0.0004(10)
C26 0.079(2) 0.122(3) 0.0337(13) 0.0029(16) 0.0253(14) 0.054(2)
C27 0.071(2) 0.066(2) 0.0343(13) -0.0176(13) 0.0167(13) -0.0073(16)
C28 0.085(2) 0.0610(19) 0.0314(12) 0.0129(12) 0.0253(13) 0.0206(16)
C29 0.0256(9) 0.0256(10) 0.0231(8) 0.0020(7) 0.0053(7) 0.0070(7)
C30 0.0282(10) 0.0444(14) 0.0347(11) -0.0018(10) 0.0089(9) 0.0040(9)
C31 0.0422(12) 0.0314(12) 0.0402(12) 0.0093(9) 0.0113(10) 0.0138(10)
C32 0.0304(10) 0.0387(12) 0.0270(9) -0.0015(8) 0.0094(8) 0.0160(9)
C1S 0.104(3) 0.060(2) 0.0552(18) -0.0153(15) 0.0375(19) -0.0284(19)
C2S 0.0506(15) 0.0442(15) 0.0366(12) 0.0067(10) 0.0146(11) -0.0115(12)
C3S 0.0392(13) 0.0440(14) 0.0411(12) 0.0076(10) 0.0125(10) 0.0046(11)
C4S 0.0403(13) 0.0450(15) 0.0397(12) 0.0064(10) 0.0057(10) 0.0051(11)
C5S 0.0560(16) 0.0364(14) 0.0515(15) 0.0124(11) 0.0129(12) 0.0102(12)
C6S 0.0493(16) 0.0533(19) 0.072(2) 0.0246(15) 0.0076(14) 0.0188(14)
C7S 0.0431(15) 0.067(2) 0.0518(16) 0.0209(15) -0.0018(12) -0.0118(14)

loop_
_atom_type_symbol
_atom_type_description
_atom_type_scat_dispersion_real
_atom_type_scat_dispersion_imag
_atom_type_scat_source
C C 0.0033 0.0016 'International Tables Vol C Tables 4.2.6.8 and 6.1.1.4'
H H 0.0000 0.0000 'International Tables Vol C Tables 4.2.6.8 and 6.1.1.4'
Hf Hf -0.5830 6.1852 'International Tables Vol C Tables 4.2.6.8 and 6.1.1.4'
N N 0.0061 0.0033 'International Tables Vol C Tables 4.2.6.8 and 6.1.1.4'

loop_
_geom_angle_atom_site_label_1
_geom_angle_atom_site_label_2
_geom_angle_atom_site_label_3
_geom_angle
N1 Hf1 N2 72.09(6)
N1 Hf1 C12 137.68(7)
N1 Hf1 C13 111.42(7)
N1 Hf1 C14 105.07(7)
C12 Hf1 N2 70.04(7)
C13 Hf1 N2 101.73(7)
C13 Hf1 C12 94.26(8)
C13 Hf1 C14 108.93(9)
C14 Hf1 N2 147.60(7)
C14 Hf1 C12 96.99(8)
C1 N1 Hf1 122.32(11)
C15 N1 Hf1 129.10(12)
C15 N1 C1 107.76(14)
C2 N2 Hf1 118.28(12)
C2 N2 C6 120.41(17)
C6 N2 Hf1 120.88(14)
N1 C1 C2 111.46(15)
N2 C2 C1 114.15(16)
N2 C2 C3 122.02(17)
C3 C2 C1 123.76(18)
C4 C3 C2 117.8(2)
C5 C4 C3 120.4(2)
C4 C5 C6 119.52(18)
N2 C6 C5 119.80(19)
N2 C6 C7 112.93(17)
C5 C6 C7 127.24(17)
C8 C7 C6 122.07(19)
C8 C7 C12 122.1(2)
C12 C7 C6 115.79(16)
C9 C8 C7 119.9(2)
C8 C9 C10 119.8(2)
C9 C10 C11 120.1(2)
C10 C11 C12 122.0(2)
C7 C12 Hf1 117.54(15)
C11 C12 Hf1 125.22(16)
C11 C12 C7 115.97(18)
C16 C15 N1 120.56(16)
C20 C15 N1 119.91(15)
C20 C15 C16 119.20(15)
C15 C16 C21 124.02(15)
C17 C16 C15 118.26(17)
C17 C16 C21 117.65(16)
C18 C17 C16 123.36(17)
C17 C18 C19 116.84(16)
C17 C18 C25 122.92(18)
C19 C18 C25 120.20(19)
C18 C19 C20 123.48(18)
C15 C20 C29 128.64(15)
C19 C20 C15 118.32(16)
C19 C20 C29 113.04(16)
C22 C21 C16 113.15(16)
C22 C21 C23 111.22(17)
C23 C21 C16 108.08(15)
C24 C21 C16 112.78(16)
C24 C21 C22 105.70(16)
C24 C21 C23 105.69(16)
C18 C25 C27 109.36(18)
C26 C25 C18 113.0(2)
C26 C25 C27 110.0(2)
C26 C25 C28 108.2(2)
C28 C25 C18 109.78(19)
C28 C25 C27 106.2(2)
C30 C29 C20 108.25(16)
C31 C29 C20 109.46(16)
C31 C29 C30 108.80(17)
C32 C29 C20 118.06(15)
C32 C29 C30 105.28(17)
C32 C29 C31 106.65(17)
C3S C2S C1S 121.6(3)
C3S C2S C7S 116.7(3)
C7S C2S C1S 121.7(3)
C4S C3S C2S 121.6(3)
C3S C4S C5S 120.9(3)
C6S C5S C4S 119.0(3)
C5S C6S C7S 120.0(3)
C6S C7S C2S 121.7(3)

loop_
_geom_bond_atom_site_label_1
_geom_bond_atom_site_label_2
_geom_bond_distance
Hf1 N1 2.0891(15)
Hf1 N2 2.2879(16)
Hf1 C12 2.2805(19)
Hf1 C13 2.208(2)
Hf1 C14 2.228(2)
N1 C1 1.462(2)
N1 C15 1.448(2)
N2 C2 1.338(3)
N2 C6 1.360(2)
C1 C2 1.491(3)
C2 C3 1.385(3)
C3 C4 1.384(3)
C4 C5 1.379(3)
C5 C6 1.385(3)
C6 C7 1.478(3)
C7 C8 1.392(3)
C7 C12 1.410(3)
C8 C9 1.378(4)
C9 C10 1.382(4)
C10 C11 1.393(3)
C11 C12 1.404(3)
C15 C16 1.426(2)
C15 C20 1.417(2)
C16 C17 1.400(2)
C16 C21 1.542(3)
C17 C18 1.381(3)
C18 C19 1.388(3)
C18 C25 1.536(3)
C19 C20 1.397(2)
C20 C29 1.553(3)
C21 C22 1.536(3)
C21 C23 1.536(3)
C21 C24 1.531(3)
C25 C26 1.491(4)
C25 C27 1.538(4)
C25 C28 1.535(4)
C29 C30 1.542(3)
C29 C31 1.540(3)
C29 C32 1.535(3)
C1S C2S 1.488(4)
C2S C3S 1.381(4)
C2S C7S 1.391(4)
C3S C4S 1.370(4)
C4S C5S 1.371(4)
C5S C6S 1.368(4)
C6S C7S 1.385(5)
